data_7122483
loop_
_publ_author_name
'Mambrini, Antonin'
'Gori, Didier'
'Guillot, R\'egis'
'Kouklovsky, Cyrille'
'Alezra, Val\'erie'

_publ_section_title
;
 Oxidative coupling of enolates using memory of chirality: an original
 enantioselective synthesis of quaternary \a-amino acid derivatives.
;
_journal_issue 90
_journal_name_full 'Chemical communications (Cambridge, England)'
_journal_page_first 12742
_journal_page_last 12745
_journal_paper_doi 10.1039/c8cc06864j
_journal_volume 54
_journal_year 2018
_chemical_absolute_configuration ad
_chemical_formula_moiety 'C25 H23 N O4'
_chemical_formula_sum 'C25 H23 N O4'
_chemical_formula_weight 401.44
_space_group_crystal_system orthorhombic
_space_group_IT_number 33
_space_group_name_Hall 'P 2c -2n'
_space_group_name_H-M_alt 'P n a 21'
_symmetry_space_group_name_Hall 'P 2c -2n'
_symmetry_space_group_name_H-M 'P n a 21'
_atom_sites_solution_hydrogens geom
_audit_creation_method SHELXL-2018/3
_audit_update_record
;
2018-06-25 deposited with the CCDC.
2018-10-18 downloaded from the CCDC.
;
_cell_angle_alpha 90
_cell_angle_beta 90
_cell_angle_gamma 90
_cell_formula_units_Z 12
_cell_length_a 52.223(2)
_cell_length_b 15.6152(6)
_cell_length_c 7.4921(2)
_cell_measurement_reflns_used 4912
_cell_measurement_temperature 100(1)
_cell_measurement_theta_max 47.34
_cell_measurement_theta_min 2.95
_cell_volume 6109.6(4)
_computing_cell_refinement 'Bruker SAINT'
_computing_data_collection 'Bruker APEX2'
_computing_data_reduction 'Bruker SAINT'
_computing_structure_refinement 'SHELXL-2018/3 (Sheldrick, 2018)'
_computing_structure_solution 'SHELXS-97 (Sheldrick 2008)'
_diffrn_ambient_temperature 100(1)
_diffrn_measured_fraction_theta_full 0.999
_diffrn_measured_fraction_theta_max 0.999
_diffrn_measurement_device_type 'Bruker VENTURE PHOTON100 CMOS'
_diffrn_measurement_method '\f and \w scans'
_diffrn_radiation_probe x-ray
_diffrn_radiation_type CuK\a
_diffrn_radiation_wavelength 1.54178
_diffrn_reflns_av_R_equivalents 0.1917
_diffrn_reflns_av_unetI/netI 0.1708
_diffrn_reflns_Laue_measured_fraction_full 0.999
_diffrn_reflns_Laue_measured_fraction_max 0.999
_diffrn_reflns_limit_h_max 58
_diffrn_reflns_limit_h_min -58
_diffrn_reflns_limit_k_max 17
_diffrn_reflns_limit_k_min -15
_diffrn_reflns_limit_l_max 8
_diffrn_reflns_limit_l_min -7
_diffrn_reflns_number 48375
_diffrn_reflns_point_group_measured_fraction_full 0.982
_diffrn_reflns_point_group_measured_fraction_max 0.982
_diffrn_reflns_theta_full 59.993
_diffrn_reflns_theta_max 59.993
_diffrn_reflns_theta_min 2.954
_exptl_absorpt_coefficient_mu 0.717
_exptl_absorpt_correction_T_max 0.9912
_exptl_absorpt_correction_T_min 0.9647
_exptl_absorpt_correction_type multi-scan
_exptl_absorpt_process_details SADABS
_exptl_crystal_colour colorless
_exptl_crystal_density_diffrn 1.309
_exptl_crystal_description needle
_exptl_crystal_F_000 2544
_exptl_crystal_size_max 0.180
_exptl_crystal_size_mid 0.030
_exptl_crystal_size_min 0.020
_refine_diff_density_max 0.259
_refine_diff_density_min -0.286
_refine_diff_density_rms 0.061
_refine_ls_abs_structure_details
;
 Flack x determined using 1179 quotients [(I+)-(I-)]/[(I+)+(I-)]
 (Parsons, Flack and Wagner, Acta Cryst. B69 (2013) 249-259).
;
_refine_ls_abs_structure_Flack -0.2(3)
_refine_ls_extinction_coef 0.00077(10)
_refine_ls_extinction_expression Fc^*^=kFc[1+0.001xFc^2^\l^3^/sin(2\q)]^-1/4^
_refine_ls_extinction_method 'SHELXL-2018/3 (Sheldrick 2018)'
_refine_ls_goodness_of_fit_ref 0.981
_refine_ls_hydrogen_treatment constr
_refine_ls_matrix_type full
_refine_ls_number_parameters 821
_refine_ls_number_reflns 8928
_refine_ls_number_restraints 1
_refine_ls_restrained_S_all 0.981
_refine_ls_R_factor_all 0.1634
_refine_ls_R_factor_gt 0.0788
_refine_ls_shift/su_max 0.000
_refine_ls_shift/su_mean 0.000
_refine_ls_structure_factor_coef Fsqd
_refine_ls_weighting_details 'w=1/[\s^2^(Fo^2^)+(0.0709P)^2^] where P=(Fo^2^+2Fc^2^)/3'
_refine_ls_weighting_scheme calc
_refine_ls_wR_factor_gt 0.1485
_refine_ls_wR_factor_ref 0.1855
_reflns_Friedel_coverage 0.804
_reflns_Friedel_fraction_full 0.961
_reflns_Friedel_fraction_max 0.961
_reflns_number_gt 4691
_reflns_number_total 8928
_reflns_threshold_expression 'I > 2\s(I)'
_cod_data_source_file c8cc06864j2.cif
_cod_data_source_block v376_GuillotICMMO
_cod_depositor_comments 'Adding full bibliography for 7122483.cif.'
_cod_database_code 7122483
_shelx_space_group_comment
;
The symmetry employed for this shelxl refinement is uniquely defined
by the following loop, which should always be used as a source of
symmetry information in preference to the above space-group names.
They are only intended as comments.
;
_shelx_estimated_absorpt_t_min 0.882
_shelx_estimated_absorpt_t_max 0.986

loop_
_space_group_symop_operation_xyz
'x, y, z'
'-x, -y, z+1/2'
'x+1/2, -y+1/2, z'
'-x+1/2, y+1/2, z+1/2'

loop_
_atom_site_label
_atom_site_type_symbol
_atom_site_fract_x
_atom_site_fract_y
_atom_site_fract_z
_atom_site_U_iso_or_equiv
_atom_site_adp_type
_atom_site_occupancy
_atom_site_site_symmetry_order
_atom_site_calc_flag
_atom_site_refinement_flags_posn
_atom_site_refinement_flags_adp
C1 C 0.5061(2) 0.6090(8) 0.4365(14) 0.039(3) Uani 1 1 d . .
C2 C 0.4950(2) 0.6912(8) 0.4095(15) 0.047(3) Uani 1 1 d . .
H2 H 0.505289 0.738345 0.373529 0.057 Uiso 1 1 calc R U
C3 C 0.4688(3) 0.7011(10) 0.4368(17) 0.060(4) Uani 1 1 d . .
H3 H 0.460966 0.755654 0.422224 0.071 Uiso 1 1 calc R U
C4 C 0.4537(3) 0.6290(11) 0.4868(17) 0.063(4) Uani 1 1 d . .
H4 H 0.435924 0.636501 0.507006 0.076 Uiso 1 1 calc R U
C5 C 0.4640(3) 0.5508(10) 0.5062(16) 0.061(4) Uani 1 1 d . .
H5 H 0.453345 0.503516 0.536325 0.073 Uiso 1 1 calc R U
C6 C 0.4907(2) 0.5387(9) 0.4817(15) 0.044(3) Uani 1 1 d . .
C7 C 0.5015(3) 0.4572(9) 0.5059(14) 0.048(4) Uani 1 1 d . .
H7 H 0.490910 0.409948 0.536748 0.058 Uiso 1 1 calc R U
C8 C 0.5270(2) 0.4461(8) 0.4850(15) 0.043(3) Uani 1 1 d . .
H8 H 0.534377 0.391564 0.507649 0.052 Uiso 1 1 calc R U
C9 C 0.5426(2) 0.5141(7) 0.4305(14) 0.037(3) Uani 1 1 d . .
H9 H 0.560273 0.504322 0.407130 0.044 Uiso 1 1 calc R U
C10 C 0.5325(2) 0.5950(7) 0.4106(15) 0.039(3) Uani 1 1 d . .
C11 C 0.5488(2) 0.6624(7) 0.3278(15) 0.033(3) Uani 1 1 d . .
C12 C 0.5827(2) 0.7721(7) 0.3433(14) 0.032(3) Uani 1 1 d . .
C13 C 0.5707(2) 0.8445(7) 0.2407(14) 0.040(3) Uani 1 1 d . .
H13A H 0.583966 0.885096 0.203828 0.060 Uiso 1 1 calc R U
H13B H 0.558168 0.873809 0.316681 0.060 Uiso 1 1 calc R U
H13C H 0.562033 0.821644 0.134803 0.060 Uiso 1 1 calc R U
C14 C 0.6027(2) 0.7246(7) 0.2355(15) 0.037(3) Uani 1 1 d . .
H14A H 0.615940 0.764728 0.196224 0.056 Uiso 1 1 calc R U
H14B H 0.594527 0.698434 0.130989 0.056 Uiso 1 1 calc R U
H14C H 0.610426 0.679791 0.309409 0.056 Uiso 1 1 calc R U
C15 C 0.5871(2) 0.7823(7) 0.6517(17) 0.038(3) Uani 1 1 d . .
C16 C 0.56793(19) 0.7096(7) 0.6250(14) 0.029(3) Uani 1 1 d . .
C17 C 0.5439(2) 0.7267(6) 0.7385(14) 0.029(3) Uani 1 1 d . .
H17A H 0.530637 0.684214 0.705842 0.035 Uiso 1 1 calc R U
H17B H 0.548279 0.717407 0.865590 0.035 Uiso 1 1 calc R U
C18 C 0.5328(2) 0.8142(7) 0.7193(14) 0.037(3) Uani 1 1 d . .
C19 C 0.5101(2) 0.8394(8) 0.8284(16) 0.046(3) Uani 1 1 d . .
C20 C 0.5044(2) 0.9268(9) 0.8388(18) 0.056(4) Uani 1 1 d . .
H20 H 0.514585 0.967967 0.778459 0.067 Uiso 1 1 calc R U
C21 C 0.4830(2) 0.9522(9) 0.9414(19) 0.060(4) Uani 1 1 d . .
H21 H 0.479086 1.011391 0.953926 0.072 Uiso 1 1 calc R U
C22 C 0.4678(3) 0.8927(9) 1.0225(19) 0.065(4) Uani 1 1 d . .
H22 H 0.453085 0.910540 1.087041 0.078 Uiso 1 1 calc R U
C23 C 0.4738(3) 0.8065(9) 1.0113(18) 0.062(4) Uani 1 1 d . .
H23 H 0.463513 0.765822 1.072797 0.075 Uiso 1 1 calc R U
C24 C 0.4948(2) 0.7786(9) 0.9098(17) 0.053(4) Uani 1 1 d . .
H24 H 0.498455 0.719252 0.897461 0.063 Uiso 1 1 calc R U
C25 C 0.5810(2) 0.6279(6) 0.6917(13) 0.037(3) Uani 1 1 d . .
H25A H 0.595545 0.614190 0.613908 0.055 Uiso 1 1 calc R U
H25B H 0.568753 0.580453 0.690108 0.055 Uiso 1 1 calc R U
H25C H 0.587182 0.636808 0.813922 0.055 Uiso 1 1 calc R U
C26 C 0.6561(3) 0.1229(7) 0.4160(14) 0.043(3) Uani 1 1 d . .
C27 C 0.6297(2) 0.0981(7) 0.4417(14) 0.040(3) Uani 1 1 d . .
H27 H 0.617563 0.137643 0.487916 0.048 Uiso 1 1 calc R U
C28 C 0.6226(3) 0.0180(7) 0.3989(14) 0.048(3) Uani 1 1 d . .
H28 H 0.605338 0.000953 0.415631 0.057 Uiso 1 1 calc R U
C29 C 0.6405(3) -0.0417(9) 0.3293(18) 0.066(4) Uani 1 1 d . .
H29 H 0.635030 -0.098240 0.302615 0.080 Uiso 1 1 calc R U
C30 C 0.6652(3) -0.0196(8) 0.3001(16) 0.061(4) Uani 1 1 d . .
H30 H 0.676738 -0.059464 0.248248 0.073 Uiso 1 1 calc R U
C31 C 0.6737(2) 0.0636(7) 0.3478(15) 0.039(3) Uani 1 1 d . .
C32 C 0.6998(3) 0.0866(8) 0.3235(16) 0.054(4) Uani 1 1 d . .
H32 H 0.711378 0.046547 0.272289 0.065 Uiso 1 1 calc R U
C33 C 0.7088(3) 0.1680(8) 0.3743(15) 0.046(3) Uani 1 1 d . .
H33 H 0.726174 0.184476 0.359769 0.055 Uiso 1 1 calc R U
C34 C 0.6905(2) 0.2232(8) 0.4477(15) 0.046(3) Uani 1 1 d . .
H34 H 0.696158 0.277590 0.488446 0.055 Uiso 1 1 calc R U
C35 C 0.6646(2) 0.2045(7) 0.4653(15) 0.040(3) Uani 1 1 d . .
C36 C 0.6466(2) 0.2644(7) 0.5619(15) 0.033(3) Uani 1 1 d . .
C37 C 0.6190(2) 0.3935(7) 0.5631(14) 0.033(3) Uani 1 1 d . .
C38 C 0.5963(2) 0.3574(7) 0.6630(16) 0.044(3) Uani 1 1 d . .
H38B H 0.585297 0.404428 0.703405 0.067 Uiso 1 1 calc R U
H38C H 0.602334 0.324820 0.766601 0.067 Uiso 1 1 calc R U
H38A H 0.586530 0.319576 0.583923 0.067 Uiso 1 1 calc R U
C39 C 0.6355(2) 0.4500(7) 0.6767(14) 0.038(3) Uani 1 1 d . .
H39B H 0.647427 0.481810 0.600555 0.057 Uiso 1 1 calc R U
H39C H 0.645182 0.414714 0.761257 0.057 Uiso 1 1 calc R U
H39A H 0.624678 0.490349 0.742559 0.057 Uiso 1 1 calc R U
C40 C 0.6163(2) 0.4187(7) 0.2610(18) 0.040(3) Uani 1 1 d . .
C41 C 0.6355(2) 0.3446(7) 0.2756(15) 0.035(3) Uani 1 1 d . .
C42 C 0.6283(2) 0.2723(6) 0.1492(15) 0.035(3) Uani 1 1 d . .
H42A H 0.629810 0.292953 0.024695 0.042 Uiso 1 1 calc R U
H42B H 0.640513 0.224536 0.164927 0.042 Uiso 1 1 calc R U
C43 C 0.6016(2) 0.2394(7) 0.1782(14) 0.038(3) Uani 1 1 d . .
C44 C 0.5922(2) 0.1618(7) 0.0795(15) 0.037(3) Uani 1 1 d . .
C45 C 0.5682(2) 0.1295(7) 0.1230(16) 0.047(3) Uani 1 1 d . .
H45 H 0.557775 0.157335 0.209500 0.056 Uiso 1 1 calc R U
C46 C 0.5598(2) 0.0572(8) 0.0392(16) 0.048(3) Uani 1 1 d . .
H46 H 0.543253 0.035470 0.067536 0.058 Uiso 1 1 calc R U
C47 C 0.5748(2) 0.0138(8) -0.0878(16) 0.047(3) Uani 1 1 d . .
H47 H 0.568655 -0.036687 -0.144158 0.057 Uiso 1 1 calc R U
C48 C 0.5985(3) 0.0464(8) -0.1283(16) 0.051(4) Uani 1 1 d . .
H48 H 0.609013 0.018360 -0.214093 0.061 Uiso 1 1 calc R U
C49 C 0.6075(2) 0.1213(7) -0.0428(16) 0.043(3) Uani 1 1 d . .
H49 H 0.623936 0.143423 -0.070076 0.052 Uiso 1 1 calc R U
C50 C 0.6618(2) 0.3832(7) 0.2204(14) 0.042(3) Uani 1 1 d . .
H50A H 0.660169 0.412078 0.104857 0.063 Uiso 1 1 calc R U
H50B H 0.674543 0.337248 0.210987 0.063 Uiso 1 1 calc R U
H50C H 0.667396 0.424654 0.310773 0.063 Uiso 1 1 calc R U
C51 C 0.6653(2) 0.9332(7) 0.8563(13) 0.032(3) Uani 1 1 d . .
H51 H 0.648508 0.909936 0.862867 0.038 Uiso 1 1 calc R U
C52 C 0.6685(2) 1.0199(6) 0.8077(14) 0.034(3) Uani 1 1 d . .
H52 H 0.654090 1.055306 0.784454 0.041 Uiso 1 1 calc R U
C53 C 0.6929(2) 1.0518(7) 0.7947(13) 0.038(3) Uani 1 1 d . .
H53 H 0.695261 1.109442 0.757710 0.046 Uiso 1 1 calc R U
C54 C 0.7147(2) 1.0015(7) 0.8346(14) 0.033(3) Uani 1 1 d . .
C55 C 0.7397(3) 1.0365(8) 0.8233(14) 0.043(3) Uani 1 1 d . .
H55 H 0.742105 1.094092 0.786112 0.052 Uiso 1 1 calc R U
C56 C 0.7601(3) 0.9868(8) 0.8660(15) 0.048(4) Uani 1 1 d . .
H56 H 0.776882 1.010098 0.859593 0.057 Uiso 1 1 calc R U
C57 C 0.7567(2) 0.9011(7) 0.9198(16) 0.041(3) Uani 1 1 d . .
H57 H 0.771265 0.867596 0.949335 0.050 Uiso 1 1 calc R U
C58 C 0.7328(2) 0.8649(8) 0.9306(15) 0.037(3) Uani 1 1 d . .
H58 H 0.730862 0.806932 0.966331 0.045 Uiso 1 1 calc R U
C59 C 0.7108(2) 0.9158(7) 0.8873(13) 0.029(3) Uani 1 1 d . .
C60 C 0.6857(2) 0.8823(6) 0.8940(13) 0.030(3) Uani 1 1 d . .
C61 C 0.6820(2) 0.7924(6) 0.9657(14) 0.027(3) Uani 1 1 d . .
C62 C 0.6813(2) 0.6375(6) 0.9279(14) 0.030(3) Uani 1 1 d . .
C63 C 0.6561(2) 0.6197(7) 1.0185(14) 0.036(3) Uani 1 1 d . .
H63A H 0.642120 0.641383 0.944335 0.054 Uiso 1 1 calc R U
H63C H 0.655805 0.648340 1.134905 0.054 Uiso 1 1 calc R U
H63B H 0.654138 0.557834 1.035366 0.054 Uiso 1 1 calc R U
C64 C 0.7044(2) 0.6161(6) 1.0415(14) 0.032(3) Uani 1 1 d . .
H64A H 0.704864 0.554280 1.063560 0.048 Uiso 1 1 calc R U
H64B H 0.703171 0.646594 1.155580 0.048 Uiso 1 1 calc R U
H64C H 0.720003 0.633647 0.979137 0.048 Uiso 1 1 calc R U
C65 C 0.68331(18) 0.6286(7) 0.6174(15) 0.027(3) Uani 1 1 d . .
C66 C 0.68035(19) 0.7249(6) 0.6560(14) 0.028(3) Uani 1 1 d . .
C67 C 0.70050(19) 0.7748(7) 0.5519(13) 0.028(3) Uani 1 1 d . .
H67B H 0.696315 0.770887 0.423303 0.034 Uiso 1 1 calc R U
H67A H 0.699290 0.835856 0.586425 0.034 Uiso 1 1 calc R U
C68 C 0.7279(2) 0.7459(7) 0.5777(13) 0.033(3) Uani 1 1 d . .
C69 C 0.7487(2) 0.7970(7) 0.4918(13) 0.029(3) Uani 1 1 d . .
C70 C 0.7730(2) 0.7588(7) 0.4742(14) 0.034(3) Uani 1 1 d . .
H70 H 0.775742 0.702098 0.516156 0.041 Uiso 1 1 calc R U
C71 C 0.7929(2) 0.8036(7) 0.3959(14) 0.041(3) Uani 1 1 d . .
H71 H 0.809068 0.777029 0.379877 0.049 Uiso 1 1 calc R U
C72 C 0.7891(2) 0.8863(8) 0.3415(15) 0.044(3) Uani 1 1 d . .
H72 H 0.803012 0.917027 0.290734 0.053 Uiso 1 1 calc R U
C73 C 0.7655(2) 0.9268(8) 0.3583(15) 0.041(3) Uani 1 1 d . .
H73 H 0.763219 0.984443 0.321219 0.049 Uiso 1 1 calc R U
C74 C 0.7451(2) 0.8802(7) 0.4314(14) 0.036(3) Uani 1 1 d . .
H74 H 0.728664 0.905830 0.439673 0.043 Uiso 1 1 calc R U
C75 C 0.65363(19) 0.7523(7) 0.5928(14) 0.034(3) Uani 1 1 d . .
H75A H 0.651831 0.739788 0.465197 0.051 Uiso 1 1 calc R U
H75C H 0.651413 0.813851 0.612810 0.051 Uiso 1 1 calc R U
H75B H 0.640592 0.720665 0.659877 0.051 Uiso 1 1 calc R U
N1 N 0.56422(16) 0.7136(5) 0.4308(11) 0.029(2) Uani 1 1 d . .
N2 N 0.63452(17) 0.3276(5) 0.4674(10) 0.029(2) Uani 1 1 d . .
N3 N 0.68287(17) 0.7261(5) 0.8533(10) 0.027(2) Uani 1 1 d . .
O1 O 0.54856(14) 0.6726(5) 0.1642(10) 0.040(2) Uani 1 1 d . .
O2 O 0.59619(14) 0.8109(5) 0.4932(9) 0.036(2) Uani 1 1 d . .
O3 O 0.59494(14) 0.8088(5) 0.7916(10) 0.040(2) Uani 1 1 d . .
O4 O 0.54384(14) 0.8696(5) 0.6274(11) 0.042(2) Uani 1 1 d . .
O5 O 0.64516(14) 0.2605(4) 0.7252(9) 0.0323(19) Uani 1 1 d . .
O6 O 0.60886(14) 0.4462(5) 0.4203(10) 0.039(2) Uani 1 1 d . .
O7 O 0.60922(15) 0.4509(5) 0.1222(11) 0.045(2) Uani 1 1 d . .
O8 O 0.58685(15) 0.2785(5) 0.2790(11) 0.044(2) Uani 1 1 d . .
O9 O 0.67985(14) 0.7834(4) 1.1270(10) 0.0376(19) Uani 1 1 d . .
O10 O 0.68267(14) 0.5849(4) 0.7689(9) 0.0316(18) Uani 1 1 d . .
O11 O 0.68355(14) 0.5966(5) 0.4721(10) 0.036(2) Uani 1 1 d . .
O12 O 0.73242(13) 0.6786(4) 0.6549(10) 0.0345(18) Uani 1 1 d . .

loop_
_atom_site_aniso_label
_atom_site_aniso_U_11
_atom_site_aniso_U_22
_atom_site_aniso_U_33
_atom_site_aniso_U_23
_atom_site_aniso_U_13
_atom_site_aniso_U_12
C1 0.052(8) 0.051(8) 0.014(6) -0.008(6) -0.010(6) 0.005(7)
C2 0.058(9) 0.051(9) 0.033(8) -0.013(6) -0.008(6) 0.014(7)
C3 0.053(9) 0.085(12) 0.041(8) -0.008(8) -0.006(7) 0.023(9)
C4 0.041(9) 0.113(14) 0.036(9) -0.011(9) 0.002(7) -0.011(10)
C5 0.058(10) 0.086(12) 0.039(9) -0.005(8) 0.003(7) 0.003(9)
C6 0.041(8) 0.075(10) 0.016(7) -0.009(6) -0.006(5) -0.017(8)
C7 0.064(10) 0.063(10) 0.017(7) -0.001(6) -0.005(6) -0.019(8)
C8 0.064(10) 0.030(7) 0.035(8) 0.004(6) -0.012(6) -0.009(7)
C9 0.042(7) 0.042(8) 0.026(7) -0.009(6) -0.005(6) -0.009(6)
C10 0.045(8) 0.039(8) 0.032(7) 0.001(6) 0.005(6) 0.000(6)
C11 0.042(7) 0.033(7) 0.023(7) -0.007(5) -0.003(5) -0.005(6)
C12 0.047(7) 0.037(7) 0.013(6) -0.009(5) -0.004(5) -0.001(6)
C13 0.066(9) 0.035(7) 0.018(7) 0.005(5) -0.007(6) 0.004(6)
C14 0.036(7) 0.041(7) 0.034(7) -0.001(6) 0.002(5) -0.008(6)
C15 0.057(8) 0.029(7) 0.028(7) -0.007(6) 0.002(7) 0.015(6)
C16 0.033(6) 0.038(7) 0.017(6) 0.000(5) 0.003(5) 0.009(5)
C17 0.039(7) 0.031(6) 0.018(6) 0.004(5) 0.009(5) -0.002(6)
C18 0.053(8) 0.040(8) 0.019(7) -0.004(5) -0.008(6) -0.009(7)
C19 0.063(9) 0.034(8) 0.040(8) -0.005(6) -0.001(7) 0.012(7)
C20 0.057(9) 0.060(9) 0.049(9) -0.013(7) 0.004(7) -0.006(8)
C21 0.061(10) 0.057(10) 0.061(10) -0.020(8) 0.002(8) 0.016(8)
C22 0.061(10) 0.067(11) 0.067(11) -0.012(9) 0.009(8) 0.014(9)
C23 0.081(11) 0.059(10) 0.047(9) 0.009(7) 0.011(8) 0.024(8)
C24 0.055(8) 0.049(8) 0.054(9) -0.002(7) 0.014(7) -0.001(7)
C25 0.062(8) 0.031(7) 0.018(7) -0.004(5) -0.014(5) 0.008(6)
C26 0.089(11) 0.031(7) 0.010(6) 0.000(5) -0.004(6) 0.002(7)
C27 0.053(8) 0.039(8) 0.027(7) 0.011(6) -0.009(6) -0.014(6)
C28 0.083(10) 0.040(8) 0.021(7) 0.007(6) -0.008(6) 0.017(8)
C29 0.115(14) 0.045(9) 0.040(9) 0.002(7) -0.005(9) -0.007(10)
C30 0.120(14) 0.036(8) 0.027(8) 0.000(6) -0.008(8) 0.012(9)
C31 0.069(9) 0.025(7) 0.022(7) 0.006(5) -0.001(6) 0.013(7)
C32 0.074(11) 0.054(9) 0.033(8) 0.011(7) 0.013(7) 0.014(8)
C33 0.075(10) 0.039(8) 0.025(7) 0.010(6) 0.008(6) 0.003(7)
C34 0.055(8) 0.057(9) 0.027(7) 0.020(6) -0.007(6) -0.011(8)
C35 0.052(8) 0.038(8) 0.030(7) 0.004(6) 0.000(6) 0.004(7)
C36 0.049(8) 0.019(7) 0.031(8) -0.005(5) -0.008(6) 0.009(6)
C37 0.046(8) 0.036(7) 0.018(6) 0.001(5) -0.005(5) 0.003(6)
C38 0.046(8) 0.058(9) 0.029(7) 0.004(6) 0.003(6) -0.009(7)
C39 0.052(8) 0.038(7) 0.025(7) -0.005(5) -0.003(6) 0.000(6)
C40 0.042(8) 0.030(7) 0.049(9) 0.001(7) 0.001(7) -0.015(6)
C41 0.046(7) 0.032(7) 0.025(7) 0.000(5) -0.001(6) 0.000(6)
C42 0.055(8) 0.028(6) 0.022(6) -0.005(5) 0.000(6) 0.005(6)
C43 0.053(8) 0.040(8) 0.020(7) 0.003(5) -0.001(6) 0.001(7)
C44 0.052(8) 0.028(7) 0.029(7) 0.001(5) 0.000(6) -0.009(6)
C45 0.064(9) 0.040(8) 0.037(8) -0.002(6) 0.001(7) -0.004(7)
C46 0.054(9) 0.054(9) 0.037(8) -0.007(7) -0.004(6) -0.004(7)
C47 0.070(10) 0.033(7) 0.038(8) -0.004(6) 0.001(7) -0.009(7)
C48 0.070(10) 0.044(8) 0.038(8) -0.004(6) 0.004(7) -0.011(8)
C49 0.057(9) 0.038(7) 0.034(8) 0.002(6) 0.000(6) -0.002(7)
C50 0.057(8) 0.044(7) 0.026(7) 0.003(5) 0.005(6) 0.017(7)
C51 0.048(7) 0.037(7) 0.010(6) -0.005(5) -0.006(5) -0.003(6)
C52 0.058(8) 0.015(6) 0.030(7) -0.004(5) 0.000(6) 0.009(6)
C53 0.076(10) 0.023(6) 0.016(7) -0.002(5) 0.011(6) -0.010(7)
C54 0.049(8) 0.027(7) 0.024(7) 0.004(5) -0.002(5) 0.011(6)
C55 0.075(10) 0.037(8) 0.017(7) -0.004(5) 0.012(6) -0.015(8)
C56 0.067(10) 0.049(9) 0.027(8) -0.011(6) 0.014(6) -0.013(8)
C57 0.048(8) 0.037(8) 0.039(8) -0.011(6) -0.007(6) 0.001(7)
C58 0.046(8) 0.042(8) 0.025(7) -0.009(6) 0.000(6) -0.001(7)
C59 0.046(8) 0.029(6) 0.013(6) -0.001(4) -0.002(5) 0.007(6)
C60 0.047(8) 0.025(6) 0.018(7) -0.009(5) -0.001(5) 0.003(6)
C61 0.040(7) 0.026(6) 0.016(7) -0.001(5) -0.004(5) 0.004(5)
C62 0.048(7) 0.024(6) 0.019(6) -0.005(5) 0.005(5) 0.001(6)
C63 0.050(8) 0.029(7) 0.029(7) 0.001(5) 0.008(6) -0.005(6)
C64 0.052(8) 0.025(7) 0.020(6) 0.001(5) -0.001(5) 0.003(6)
C65 0.016(6) 0.038(7) 0.027(7) -0.009(6) -0.007(5) 0.002(5)
C66 0.030(6) 0.033(7) 0.022(6) 0.000(5) -0.004(5) 0.004(5)
C67 0.044(7) 0.021(6) 0.020(6) 0.001(5) -0.002(5) -0.012(5)
C68 0.041(7) 0.043(8) 0.014(6) -0.013(5) -0.001(5) -0.004(6)
C69 0.044(7) 0.034(7) 0.010(6) -0.003(5) 0.000(5) -0.003(6)
C70 0.043(7) 0.036(7) 0.024(7) -0.002(5) -0.002(5) -0.011(6)
C71 0.052(8) 0.046(8) 0.023(7) -0.009(6) -0.009(6) -0.007(7)
C72 0.056(9) 0.048(8) 0.028(7) -0.010(6) 0.004(6) -0.015(7)
C73 0.063(9) 0.036(8) 0.025(7) -0.004(5) 0.001(6) -0.015(7)
C74 0.052(8) 0.036(7) 0.018(6) -0.005(5) -0.006(6) -0.005(6)
C75 0.039(7) 0.033(7) 0.029(7) 0.003(5) -0.003(5) 0.003(6)
N1 0.040(6) 0.034(5) 0.012(5) -0.001(4) 0.001(4) -0.008(5)
N2 0.053(6) 0.020(5) 0.013(5) -0.001(4) 0.001(4) 0.003(4)
N3 0.054(6) 0.017(5) 0.010(5) 0.002(4) 0.000(4) 0.002(5)
O1 0.056(5) 0.037(5) 0.025(5) 0.002(4) -0.005(4) -0.008(4)
O2 0.046(5) 0.038(5) 0.025(5) -0.005(4) 0.002(4) -0.003(4)
O3 0.050(5) 0.043(5) 0.028(5) -0.010(4) -0.015(4) 0.000(4)
O4 0.047(5) 0.037(5) 0.043(5) -0.007(4) 0.001(4) 0.002(4)
O5 0.050(5) 0.034(5) 0.013(4) -0.005(3) 0.000(3) 0.003(4)
O6 0.049(5) 0.037(5) 0.032(5) -0.006(4) -0.003(4) 0.005(4)
O7 0.064(6) 0.034(5) 0.037(5) 0.003(4) 0.002(5) 0.004(4)
O8 0.052(5) 0.046(5) 0.034(5) 0.000(4) -0.001(4) -0.004(4)
O9 0.071(6) 0.023(4) 0.019(5) -0.002(3) -0.002(4) 0.002(4)
O10 0.048(5) 0.032(4) 0.015(4) 0.000(4) 0.004(4) -0.002(4)
O11 0.044(5) 0.039(5) 0.024(5) -0.003(4) 0.004(4) -0.004(4)
O12 0.046(5) 0.027(4) 0.031(5) 0.005(4) 0.002(4) 0.005(4)

loop_
_atom_type_symbol
_atom_type_description
_atom_type_scat_dispersion_real
_atom_type_scat_dispersion_imag
_atom_type_scat_source
C C 0.0181 0.0091 'International Tables Vol C Tables 4.2.6.8 and 6.1.1.4'
H H 0.0000 0.0000 'International Tables Vol C Tables 4.2.6.8 and 6.1.1.4'
N N 0.0311 0.0180 'International Tables Vol C Tables 4.2.6.8 and 6.1.1.4'
O O 0.0492 0.0322 'International Tables Vol C Tables 4.2.6.8 and 6.1.1.4'

loop_
_geom_angle_atom_site_label_1
_geom_angle_atom_site_label_2
_geom_angle_atom_site_label_3
_geom_angle
C6 C1 C10 118.1(11)
C6 C1 C2 120.6(12)
C10 C1 C2 121.2(12)
C3 C2 C1 118.6(13)
C3 C2 H2 120.7
C1 C2 H2 120.7
C2 C3 C4 119.5(13)
C2 C3 H3 120.2
C4 C3 H3 120.2
C5 C4 C3 122.0(13)
C5 C4 H4 119.0
C3 C4 H4 119.0
C4 C5 C6 119.8(14)
C4 C5 H5 120.1
C6 C5 H5 120.1
C1 C6 C7 120.8(12)
C1 C6 C5 119.4(13)
C7 C6 C5 119.8(13)
C8 C7 C6 119.7(12)
C8 C7 H7 120.1
C6 C7 H7 120.1
C7 C8 C9 120.8(12)
C7 C8 H8 119.6
C9 C8 H8 119.6
C10 C9 C8 120.2(11)
C10 C9 H9 119.9
C8 C9 H9 119.9
C9 C10 C1 120.2(11)
C9 C10 C11 118.4(11)
C1 C10 C11 120.4(11)
O1 C11 N1 119.1(10)
O1 C11 C10 120.0(10)
N1 C11 C10 120.8(10)
O2 C12 N1 103.3(8)
O2 C12 C13 106.5(9)
N1 C12 C13 114.5(9)
O2 C12 C14 106.5(9)
N1 C12 C14 112.5(9)
C13 C12 C14 112.6(9)
C12 C13 H13A 109.5
C12 C13 H13B 109.5
H13A C13 H13B 109.5
C12 C13 H13C 109.5
H13A C13 H13C 109.5
H13B C13 H13C 109.5
C12 C14 H14A 109.5
C12 C14 H14B 109.5
H14A C14 H14B 109.5
C12 C14 H14C 109.5
H14A C14 H14C 109.5
H14B C14 H14C 109.5
O3 C15 O2 122.2(11)
O3 C15 C16 126.5(11)
O2 C15 C16 111.1(10)
N1 C16 C15 100.6(8)
N1 C16 C25 114.7(8)
C15 C16 C25 106.5(8)
N1 C16 C17 115.6(9)
C15 C16 C17 109.4(9)
C25 C16 C17 109.2(9)
C18 C17 C16 115.1(9)
C18 C17 H17A 108.5
C16 C17 H17A 108.5
C18 C17 H17B 108.5
C16 C17 H17B 108.5
H17A C17 H17B 107.5
O4 C18 C17 120.5(10)
O4 C18 C19 119.2(11)
C17 C18 C19 119.9(10)
C24 C19 C20 121.5(12)
C24 C19 C18 121.2(11)
C20 C19 C18 117.2(12)
C19 C20 C21 118.2(14)
C19 C20 H20 120.9
C21 C20 H20 120.9
C22 C21 C20 120.6(13)
C22 C21 H21 119.7
C20 C21 H21 119.7
C21 C22 C23 120.4(14)
C21 C22 H22 119.8
C23 C22 H22 119.8
C22 C23 C24 120.7(14)
C22 C23 H23 119.7
C24 C23 H23 119.7
C19 C24 C23 118.4(12)
C19 C24 H24 120.8
C23 C24 H24 120.8
C16 C25 H25A 109.5
C16 C25 H25B 109.5
H25A C25 H25B 109.5
C16 C25 H25C 109.5
H25A C25 H25C 109.5
H25B C25 H25C 109.5
C35 C26 C31 119.3(12)
C35 C26 C27 120.9(11)
C31 C26 C27 119.8(11)
C28 C27 C26 118.7(12)
C28 C27 H27 120.7
C26 C27 H27 120.7
C27 C28 C29 121.3(14)
C27 C28 H28 119.4
C29 C28 H28 119.4
C30 C29 C28 121.3(14)
C30 C29 H29 119.3
C28 C29 H29 119.3
C29 C30 C31 119.4(14)
C29 C30 H30 120.3
C31 C30 H30 120.3
C26 C31 C30 119.5(13)
C26 C31 C32 120.5(12)
C30 C31 C32 119.9(12)
C33 C32 C31 120.8(12)
C33 C32 H32 119.6
C31 C32 H32 119.6
C34 C33 C32 115.8(12)
C34 C33 H33 122.1
C32 C33 H33 122.1
C35 C34 C33 124.9(12)
C35 C34 H34 117.6
C33 C34 H34 117.6
C34 C35 C26 118.5(12)
C34 C35 C36 121.4(11)
C26 C35 C36 119.4(11)
O5 C36 N2 121.6(10)
O5 C36 C35 119.0(10)
N2 C36 C35 119.1(10)
O6 C37 N2 103.6(8)
O6 C37 C39 107.2(9)
N2 C37 C39 111.5(9)
O6 C37 C38 106.9(9)
N2 C37 C38 114.0(9)
C39 C37 C38 112.9(9)
C37 C38 H38B 109.5
C37 C38 H38C 109.5
H38B C38 H38C 109.5
C37 C38 H38A 109.5
H38B C38 H38A 109.5
H38C C38 H38A 109.5
C37 C39 H39B 109.5
C37 C39 H39C 109.5
H39B C39 H39C 109.5
C37 C39 H39A 109.5
H39B C39 H39A 109.5
H39C C39 H39A 109.5
O7 C40 O6 123.1(11)
O7 C40 C41 125.0(12)
O6 C40 C41 111.8(11)
N2 C41 C42 117.9(9)
N2 C41 C40 100.7(9)
C42 C41 C40 110.7(9)
N2 C41 C50 111.2(9)
C42 C41 C50 110.0(9)
C40 C41 C50 105.4(9)
C43 C42 C41 113.2(10)
C43 C42 H42A 108.9
C41 C42 H42A 108.9
C43 C42 H42B 108.9
C41 C42 H42B 108.9
H42A C42 H42B 107.7
O8 C43 C42 119.7(10)
O8 C43 C44 119.7(11)
C42 C43 C44 120.5(10)
C49 C44 C45 120.9(11)
C49 C44 C43 120.9(11)
C45 C44 C43 118.1(11)
C46 C45 C44 118.8(12)
C46 C45 H45 120.6
C44 C45 H45 120.6
C45 C46 C47 122.0(12)
C45 C46 H46 119.0
C47 C46 H46 119.0
C48 C47 C46 118.3(12)
C48 C47 H47 120.8
C46 C47 H47 120.8
C47 C48 C49 120.2(12)
C47 C48 H48 119.9
C49 C48 H48 119.9
C44 C49 C48 119.7(12)
C44 C49 H49 120.2
C48 C49 H49 120.2
C41 C50 H50A 109.5
C41 C50 H50B 109.5
H50A C50 H50B 109.5
C41 C50 H50C 109.5
H50A C50 H50C 109.5
H50B C50 H50C 109.5
C60 C51 C52 121.4(11)
C60 C51 H51 119.3
C52 C51 H51 119.3
C53 C52 C51 118.5(11)
C53 C52 H52 120.8
C51 C52 H52 120.8
C52 C53 C54 122.0(10)
C52 C53 H53 119.0
C54 C53 H53 119.0
C59 C54 C53 118.2(11)
C59 C54 C55 120.9(11)
C53 C54 C55 120.9(11)
C56 C55 C54 119.3(11)
C56 C55 H55 120.4
C54 C55 H55 120.4
C55 C56 C57 120.7(12)
C55 C56 H56 119.6
C57 C56 H56 119.6
C58 C57 C56 121.5(12)
C58 C57 H57 119.2
C56 C57 H57 119.2
C57 C58 C59 119.2(11)
C57 C58 H58 120.4
C59 C58 H58 120.4
C54 C59 C60 119.6(10)
C54 C59 C58 118.3(11)
C60 C59 C58 122.1(10)
C51 C60 C59 120.3(10)
C51 C60 C61 121.0(10)
C59 C60 C61 118.2(10)
O9 C61 N3 122.5(9)
O9 C61 C60 118.0(9)
N3 C61 C60 119.4(9)
O10 C62 N3 102.4(8)
O10 C62 C63 108.0(9)
N3 C62 C63 112.8(9)
O10 C62 C64 107.4(8)
N3 C62 C64 111.8(9)
C63 C62 C64 113.6(9)
C62 C63 H63A 109.5
C62 C63 H63C 109.5
H63A C63 H63C 109.5
C62 C63 H63B 109.5
H63A C63 H63B 109.5
H63C C63 H63B 109.5
C62 C64 H64A 109.5
C62 C64 H64B 109.5
H64A C64 H64B 109.5
C62 C64 H64C 109.5
H64A C64 H64C 109.5
H64B C64 H64C 109.5
O11 C65 O10 124.4(10)
O11 C65 C66 125.4(10)
O10 C65 C66 109.8(9)
N3 C66 C67 116.3(9)
N3 C66 C75 112.7(8)
C67 C66 C75 109.1(9)
N3 C66 C65 101.0(8)
C67 C66 C65 109.5(9)
C75 C66 C65 107.8(8)
C68 C67 C66 115.8(9)
C68 C67 H67B 108.3
C66 C67 H67B 108.3
C68 C67 H67A 108.3
C66 C67 H67A 108.3
H67B C67 H67A 107.4
O12 C68 C69 121.5(10)
O12 C68 C67 120.0(10)
C69 C68 C67 118.2(10)
C74 C69 C70 119.1(11)
C74 C69 C68 123.0(10)
C70 C69 C68 117.9(10)
C71 C70 C69 120.1(11)
C71 C70 H70 119.9
C69 C70 H70 119.9
C72 C71 C70 119.8(12)
C72 C71 H71 120.1
C70 C71 H71 120.1
C71 C72 C73 121.9(12)
C71 C72 H72 119.1
C73 C72 H72 119.1
C72 C73 C74 118.2(12)
C72 C73 H73 120.9
C74 C73 H73 120.9
C69 C74 C73 120.8(11)
C69 C74 H74 119.6
C73 C74 H74 119.6
C66 C75 H75A 109.5
C66 C75 H75C 109.5
H75A C75 H75C 109.5
C66 C75 H75B 109.5
H75A C75 H75B 109.5
H75C C75 H75B 109.5
C11 N1 C16 127.5(9)
C11 N1 C12 119.6(9)
C16 N1 C12 112.2(8)
C36 N2 C41 128.6(9)
C36 N2 C37 119.9(9)
C41 N2 C37 111.4(8)
C61 N3 C66 129.4(9)
C61 N3 C62 118.7(8)
C66 N3 C62 110.9(8)
C15 O2 C12 111.7(9)
C40 O6 C37 111.9(9)
C65 O10 C62 114.5(8)

loop_
_geom_bond_atom_site_label_1
_geom_bond_atom_site_label_2
_geom_bond_distance
C1 C6 1.401(16)
C1 C10 1.411(15)
C1 C2 1.422(15)
C2 C3 1.395(16)
C2 H2 0.9500
C3 C4 1.422(18)
C3 H3 0.9500
C4 C5 1.341(18)
C4 H4 0.9500
C5 C6 1.422(16)
C5 H5 0.9500
C6 C7 1.404(16)
C7 C8 1.351(15)
C7 H7 0.9500
C8 C9 1.400(15)
C8 H8 0.9500
C9 C10 1.378(14)
C9 H9 0.9500
C10 C11 1.487(15)
C11 O1 1.236(12)
C11 N1 1.374(13)
C12 O2 1.456(12)
C12 N1 1.483(13)
C12 C13 1.505(13)
C12 C14 1.512(14)
C13 H13A 0.9800
C13 H13B 0.9800
C13 H13C 0.9800
C14 H14A 0.9800
C14 H14B 0.9800
C14 H14C 0.9800
C15 O3 1.199(13)
C15 O2 1.355(13)
C15 C16 1.527(15)
C16 N1 1.469(13)
C16 C25 1.531(13)
C16 C17 1.539(13)
C17 C18 1.492(14)
C17 H17A 0.9900
C17 H17B 0.9900
C18 O4 1.248(12)
C18 C19 1.492(15)
C19 C24 1.382(16)
C19 C20 1.399(16)
C20 C21 1.413(17)
C20 H20 0.9500
C21 C22 1.363(17)
C21 H21 0.9500
C22 C23 1.384(17)
C22 H22 0.9500
C23 C24 1.406(16)
C23 H23 0.9500
C24 H24 0.9500
C25 H25A 0.9800
C25 H25B 0.9800
C25 H25C 0.9800
C26 C35 1.399(15)
C26 C31 1.401(15)
C26 C27 1.445(16)
C27 C28 1.342(14)
C27 H27 0.9500
C28 C29 1.418(17)
C28 H28 0.9500
C29 C30 1.352(18)
C29 H29 0.9500
C30 C31 1.418(16)
C30 H30 0.9500
C31 C32 1.425(16)
C32 C33 1.406(16)
C32 H32 0.9500
C33 C34 1.400(16)
C33 H33 0.9500
C34 C35 1.387(15)
C34 H34 0.9500
C35 C36 1.512(15)
C36 O5 1.227(11)
C36 N2 1.369(13)
C37 O6 1.450(12)
C37 N2 1.493(13)
C37 C39 1.498(13)
C37 C38 1.512(14)
C38 H38B 0.9800
C38 H38C 0.9800
C38 H38A 0.9800
C39 H39B 0.9800
C39 H39C 0.9800
C39 H39A 0.9800
C40 O7 1.213(14)
C40 O6 1.328(14)
C40 C41 1.533(15)
C41 N2 1.463(13)
C41 C42 1.522(14)
C41 C50 1.558(14)
C42 C43 1.501(15)
C42 H42A 0.9900
C42 H42B 0.9900
C43 O8 1.240(12)
C43 C44 1.501(14)
C44 C49 1.369(15)
C44 C45 1.392(15)
C45 C46 1.364(15)
C45 H45 0.9500
C46 C47 1.407(16)
C46 H46 0.9500
C47 C48 1.375(16)
C47 H47 0.9500
C48 C49 1.412(15)
C48 H48 0.9500
C49 H49 0.9500
C50 H50A 0.9800
C50 H50B 0.9800
C50 H50C 0.9800
C51 C60 1.360(14)
C51 C52 1.412(14)
C51 H51 0.9500
C52 C53 1.372(15)
C52 H52 0.9500
C53 C54 1.413(15)
C53 H53 0.9500
C54 C59 1.410(14)
C54 C55 1.418(16)
C55 C56 1.357(16)
C55 H55 0.9500
C56 C57 1.409(15)
C56 H56 0.9500
C57 C58 1.371(15)
C57 H57 0.9500
C58 C59 1.433(14)
C58 H58 0.9500
C59 C60 1.411(14)
C60 C61 1.516(14)
C61 O9 1.222(11)
C61 N3 1.336(12)
C62 O10 1.448(11)
C62 N3 1.495(13)
C62 C63 1.505(13)
C62 C64 1.511(14)
C63 H63A 0.9800
C63 H63C 0.9800
C63 H63B 0.9800
C64 H64A 0.9800
C64 H64B 0.9800
C64 H64C 0.9800
C65 O11 1.198(12)
C65 O10 1.324(12)
C65 C66 1.540(14)
C66 N3 1.484(12)
C66 C67 1.524(13)
C66 C75 1.534(13)
C67 C68 1.512(13)
C67 H67B 0.9900
C67 H67A 0.9900
C68 O12 1.223(12)
C68 C69 1.493(14)
C69 C74 1.388(15)
C69 C70 1.411(14)
C70 C71 1.381(14)
C70 H70 0.9500
C71 C72 1.369(15)
C71 H71 0.9500
C72 C73 1.392(15)
C72 H72 0.9500
C73 C74 1.399(15)
C73 H73 0.9500
C74 H74 0.9500
C75 H75A 0.9800
C75 H75C 0.9800
C75 H75B 0.9800
